data_2226566
loop_
_publ_author_name
'Gainsford, Graeme J.'
'Fr\"ohlich, Richard F. G.'
'Evans, Gary B.'

_publ_section_title
;
 7-(5-Methylsulfanyl-\b-<small>D</small>-erythrofuranosyl)-7<i>H</i>-pyrrolo[2,3-<i>d</i>]pyrimidin-4-amine
 monohydrate (MT-tubercidin&#x00B7;H~2~O)
;
_journal_coeditor_code KP2257
_journal_issue 7
_journal_name_full 'Acta Crystallographica Section E'
_journal_page_first o1688
_journal_page_last o1689
_journal_paper_doi 10.1107/S1600536810020179
_journal_volume 66
_journal_year 2010
_chemical_formula_iupac 'C12 H16 N4 O3 S, H2 O'
_chemical_formula_moiety 'C12 H16 N4 O3 S, H2 O'
_chemical_formula_sum 'C12 H18 N4 O4 S'
_chemical_formula_weight 314.36
_chemical_name_common
;
MT-tubercidin.H~2~O
;
_chemical_name_systematic
;
7-(5-Methylsulfanyl-\b-D-erythrofuranosyl)-7<i>H</i>-\
pyrrolo[2,3-<i>d</i>]pyrimidin-4-amine monohydrate
;
_space_group_IT_number 19
_symmetry_cell_setting orthorhombic
_symmetry_space_group_name_Hall 'P 2ac 2ab'
_symmetry_space_group_name_H-M 'P 21 21 21'
_atom_sites_solution_hydrogens geom
_atom_sites_solution_primary direct
_atom_sites_solution_secondary difmap
_audit_creation_method SHELXL-97
_cell_angle_alpha 90.00
_cell_angle_beta 90.00
_cell_angle_gamma 90.00
_cell_formula_units_Z 4
_cell_length_a 4.7900(10)
_cell_length_b 16.610(3)
_cell_length_c 18.020(4)
_cell_measurement_reflns_used 1322
_cell_measurement_temperature 100(2)
_cell_measurement_theta_max 72.14
_cell_measurement_theta_min 10.7
_cell_volume 1433.7(5)
_computing_cell_refinement
;
FSProcess in PROCESS-AUTO (Rigaku, 1998)
;
_computing_data_collection 'CrystalClear (Rigaku Americas, 2005)'
_computing_data_reduction
;
FSProcess in PROCESS-AUTO (Rigaku, 1998)
;
_computing_molecular_graphics
;
ORTEP in WinGX (Farrugia, 1999) and Mercury (Macrae <i>et al.</i>,
2006)
;
_computing_publication_material
;
SHELXL97 (Sheldrick, 2008) and PLATON (Spek, 2009)
;
_computing_structure_refinement 'SHELXL97 (Sheldrick, 2008)'
_computing_structure_solution 'SHELXS97 (Sheldrick, 2008)'
_diffrn_ambient_temperature 100(2)
_diffrn_detector_area_resol_mean 10
_diffrn_measured_fraction_theta_full 0.956
_diffrn_measured_fraction_theta_max 0.956
_diffrn_measurement_device_type
;
Rigaku Spider
;
_diffrn_measurement_method \w-scans
_diffrn_radiation_monochromator
;
Rigaku VariMax-HF Confocal Optical System
;
_diffrn_radiation_source
;
 Rigaku MM007 rotating anode
;
_diffrn_radiation_type CuK\a
_diffrn_radiation_wavelength 1.54178
_diffrn_reflns_av_R_equivalents 0.0445
_diffrn_reflns_av_sigmaI/netI 0.0569
_diffrn_reflns_limit_h_max 2
_diffrn_reflns_limit_h_min -5
_diffrn_reflns_limit_k_max 20
_diffrn_reflns_limit_k_min -20
_diffrn_reflns_limit_l_max 19
_diffrn_reflns_limit_l_min -21
_diffrn_reflns_number 8013
_diffrn_reflns_theta_full 71.92
_diffrn_reflns_theta_max 71.92
_diffrn_reflns_theta_min 7.25
_diffrn_standards_decay_% 0
_diffrn_standards_number 0
_exptl_absorpt_coefficient_mu 2.223
_exptl_absorpt_correction_T_max 1.0
_exptl_absorpt_correction_T_min 0.7120
_exptl_absorpt_correction_type multi-scan
_exptl_absorpt_process_details '(ABSCOR; Higashi, 1995)'
_exptl_crystal_colour colourless
_exptl_crystal_density_diffrn 1.456
_exptl_crystal_density_method 'not measured'
_exptl_crystal_description needle
_exptl_crystal_F_000 664
_exptl_crystal_size_max 0.50
_exptl_crystal_size_mid 0.02
_exptl_crystal_size_min 0.02
_refine_diff_density_max 0.287
_refine_diff_density_min -0.328
_refine_ls_abs_structure_details 'Flack (1983), 986 Friedel pairs'
_refine_ls_abs_structure_Flack 0.02(2)
_refine_ls_extinction_method none
_refine_ls_goodness_of_fit_ref 1.080
_refine_ls_hydrogen_treatment mixed
_refine_ls_matrix_type full
_refine_ls_number_parameters 209
_refine_ls_number_reflns 2582
_refine_ls_number_restraints 2
_refine_ls_restrained_S_all 1.080
_refine_ls_R_factor_all 0.0419
_refine_ls_R_factor_gt 0.0388
_refine_ls_shift/su_max_lt 0.001
_refine_ls_shift/su_mean 0.000
_refine_ls_structure_factor_coef Fsqd
_refine_ls_weighting_details 'calc w=1/[\s^2^(Fo^2^)+(0.0310P)^2^+0.7234P] where P=(Fo^2^+2Fc^2^)/3'
_refine_ls_weighting_scheme calc
_refine_ls_wR_factor_gt 0.0886
_refine_ls_wR_factor_ref 0.0907
_reflns_number_gt 2422
_reflns_number_total 2582
_reflns_threshold_expression I>2sigma(I)
_cod_data_source_file kp2257.cif
_cod_data_source_block I
_cod_database_code 2226566
_cod_database_fobs_code 2226566

loop_
_symmetry_equiv_pos_as_xyz
'x, y, z'
'-x+1/2, -y, z+1/2'
'-x, y+1/2, -z+1/2'
'x+1/2, -y+1/2, -z'

loop_
_atom_site_type_symbol
_atom_site_label
_atom_site_fract_x
_atom_site_fract_y
_atom_site_fract_z
_atom_site_U_iso_or_equiv
_atom_site_adp_type
_atom_site_calc_flag
_atom_site_refinement_flags
_atom_site_occupancy
_atom_site_disorder_assembly
_atom_site_disorder_group
S S1 0.97214(14) 0.38389(4) 0.36963(3) 0.01889(16) Uani d . 1 . .
O O1W 0.2297(5) 0.66101(10) 0.58560(11) 0.0210(4) Uani d D 1 . .
H H1A 0.363(5) 0.6337(16) 0.5723(16) 0.032 Uiso d D 1 . .
H H1B 0.110(6) 0.6336(16) 0.6041(16) 0.032 Uiso d D 1 . .
O O2' 0.8902(4) 0.53482(10) 0.64314(9) 0.0155(4) Uani d . 1 . .
H H2'O 0.971(7) 0.5148(17) 0.6768(15) 0.023 Uiso d . 1 . .
O O3' 0.6026(4) 0.56178(10) 0.51450(10) 0.0171(4) Uani d . 1 . .
H H3'O 0.553(7) 0.5708(17) 0.4704(16) 0.026 Uiso d . 1 . .
O O4' 0.4719(4) 0.38417(10) 0.55162(8) 0.0166(4) Uani d . 1 . .
N N1 0.1518(5) 0.40830(11) 0.87950(11) 0.0148(5) Uani d . 1 . .
C C2 0.0798(6) 0.45356(14) 0.82094(13) 0.0152(5) Uani d . 1 . .
H H2 -0.0681 0.4906 0.8293 0.018 Uiso calc R 1 . .
N N3 0.1866(5) 0.45398(11) 0.75258(11) 0.0132(4) Uani d . 1 . .
C C4 0.3891(6) 0.39748(13) 0.74463(13) 0.0126(5) Uani d . 1 . .
C C5 0.4795(6) 0.34442(13) 0.79930(13) 0.0130(5) Uani d . 1 . .
C C6 0.3551(5) 0.35230(14) 0.87012(13) 0.0144(5) Uani d . 1 . .
N N6 0.4318(5) 0.30707(13) 0.92757(12) 0.0188(5) Uani d . 1 . .
H H6A 0.355(7) 0.3126(17) 0.9726(16) 0.028 Uiso d . 1 . .
H H6B 0.552(7) 0.2722(17) 0.9214(17) 0.028 Uiso d . 1 . .
C C7 0.6937(6) 0.29487(14) 0.76725(14) 0.0155(5) Uani d . 1 . .
H H7 0.7949 0.2532 0.7913 0.019 Uiso calc R 1 . .
C C8 0.7228(6) 0.31939(14) 0.69593(14) 0.0141(5) Uani d . 1 . .
H H8 0.8501 0.2971 0.6611 0.017 Uiso calc R 1 . .
N N9 0.5374(4) 0.38247(11) 0.68120(10) 0.0128(4) Uani d . 1 . .
C C1' 0.5393(6) 0.43227(14) 0.61535(12) 0.0139(5) Uani d . 1 . .
H H1' 0.3971 0.4760 0.6208 0.017 Uiso calc R 1 . .
C C2' 0.8210(6) 0.46963(14) 0.59653(13) 0.0133(5) Uani d . 1 . .
H H2' 0.9698 0.4276 0.5998 0.016 Uiso calc R 1 . .
C C3' 0.7750(6) 0.49214(14) 0.51606(14) 0.0138(5) Uani d . 1 . .
H H3' 0.9552 0.5009 0.4892 0.017 Uiso calc R 1 . .
C C4' 0.6191(6) 0.41680(15) 0.48763(13) 0.0139(5) Uani d . 1 . .
H H4' 0.4815 0.4328 0.4486 0.017 Uiso calc R 1 . .
C C5' 0.8164(6) 0.35258(16) 0.45686(13) 0.0188(6) Uani d . 1 . .
H H5'A 0.7116 0.3019 0.4492 0.023 Uiso calc R 1 . .
H H5'B 0.9660 0.3419 0.4935 0.023 Uiso calc R 1 . .
C C6' 0.7305(6) 0.34328(16) 0.30226(15) 0.0219(6) Uani d . 1 . .
H H6'A 0.7358 0.2843 0.3041 0.033 Uiso calc R 1 . .
H H6'B 0.7835 0.3615 0.2525 0.033 Uiso calc R 1 . .
H H6'C 0.5412 0.3620 0.3137 0.033 Uiso calc R 1 . .

loop_
_atom_site_aniso_label
_atom_site_aniso_U_11
_atom_site_aniso_U_22
_atom_site_aniso_U_33
_atom_site_aniso_U_12
_atom_site_aniso_U_13
_atom_site_aniso_U_23
S1 0.0145(4) 0.0267(3) 0.0155(3) -0.0023(3) 0.0037(3) -0.0050(3)
O1W 0.0206(12) 0.0217(9) 0.0208(10) -0.0034(8) 0.0045(8) 0.0000(8)
O2' 0.0170(10) 0.0174(8) 0.0120(9) -0.0004(7) -0.0028(8) -0.0007(7)
O3' 0.0200(11) 0.0205(9) 0.0108(8) 0.0075(8) -0.0027(8) 0.0023(7)
O4' 0.0138(10) 0.0262(9) 0.0096(8) -0.0044(9) 0.0006(8) -0.0020(7)
N1 0.0160(12) 0.0172(10) 0.0113(10) 0.0002(8) -0.0001(9) 0.0006(8)
C2 0.0135(14) 0.0164(11) 0.0157(12) 0.0007(10) -0.0020(11) -0.0023(10)
N3 0.0108(11) 0.0172(9) 0.0117(11) 0.0010(8) -0.0005(9) -0.0015(9)
C4 0.0102(13) 0.0155(11) 0.0121(12) -0.0032(9) -0.0034(10) -0.0014(10)
C5 0.0113(14) 0.0155(10) 0.0123(11) -0.0002(10) 0.0009(11) 0.0012(9)
C6 0.0153(14) 0.0157(11) 0.0121(11) -0.0018(10) -0.0028(11) -0.0004(10)
N6 0.0235(15) 0.0226(10) 0.0104(10) 0.0066(10) 0.0018(10) 0.0015(9)
C7 0.0130(14) 0.0162(11) 0.0174(12) 0.0012(10) -0.0002(12) 0.0008(10)
C8 0.0105(14) 0.0158(11) 0.0160(13) 0.0017(10) 0.0025(11) -0.0035(10)
N9 0.0104(11) 0.0170(9) 0.0110(10) -0.0010(9) 0.0025(9) 0.0006(8)
C1' 0.0133(15) 0.0196(11) 0.0089(11) 0.0001(10) -0.0008(10) -0.0001(9)
C2' 0.0077(13) 0.0178(11) 0.0142(12) -0.0002(10) -0.0020(11) 0.0008(10)
C3' 0.0110(14) 0.0174(11) 0.0131(12) 0.0020(10) 0.0011(11) 0.0001(10)
C4' 0.0098(14) 0.0227(12) 0.0091(11) 0.0009(10) -0.0027(10) 0.0029(10)
C5' 0.0184(15) 0.0227(12) 0.0153(12) 0.0002(12) -0.0011(12) -0.0042(11)
C6' 0.0177(16) 0.0283(14) 0.0197(14) -0.0005(12) -0.0007(12) -0.0054(12)

loop_
_atom_type_symbol
_atom_type_description
_atom_type_scat_dispersion_real
_atom_type_scat_dispersion_imag
_atom_type_scat_source
C C 0.0181 0.0091 'International Tables Vol C Tables 4.2.6.8 and 6.1.1.4'
H H 0.0000 0.0000 'International Tables Vol C Tables 4.2.6.8 and 6.1.1.4'
N N 0.0311 0.0180 'International Tables Vol C Tables 4.2.6.8 and 6.1.1.4'
O O 0.0492 0.0322 'International Tables Vol C Tables 4.2.6.8 and 6.1.1.4'
S S 0.3331 0.5567 'International Tables Vol C Tables 4.2.6.8 and 6.1.1.4'

loop_
_geom_angle_atom_site_label_1
_geom_angle_atom_site_label_2
_geom_angle_atom_site_label_3
_geom_angle_site_symmetry_1
_geom_angle_site_symmetry_3
_geom_angle
_geom_angle_publ_flag
C6' S1 C5' . . 102.20(14) ?
H1A O1W H1B . . 111(3) ?
C2' O2' H2'O . . 104(2) ?
C3' O3' H3'O . . 109(2) ?
C1' O4' C4' . . 108.50(17) ?
C2 N1 C6 . . 118.1(2) ?
N3 C2 N1 . . 129.2(2) ?
N3 C2 H2 . . 115.4 ?
N1 C2 H2 . . 115.4 ?
C2 N3 C4 . . 111.6(2) ?
N3 C4 N9 . . 125.8(2) ?
N3 C4 C5 . . 125.9(2) ?
N9 C4 C5 . . 108.3(2) ?
C4 C5 C6 . . 116.7(2) ?
C4 C5 C7 . . 107.5(2) ?
C6 C5 C7 . . 135.8(2) ?
N6 C6 N1 . . 119.2(2) ?
N6 C6 C5 . . 122.2(2) ?
N1 C6 C5 . . 118.6(2) ?
C6 N6 H6A . . 122(2) ?
C6 N6 H6B . . 119(2) ?
H6A N6 H6B . . 119(3) ?
C8 C7 C5 . . 106.4(2) ?
C8 C7 H7 . . 126.8 ?
C5 C7 H7 . . 126.8 ?
C7 C8 N9 . . 109.9(2) ?
C7 C8 H8 . . 125.1 ?
N9 C8 H8 . . 125.1 ?
C4 N9 C8 . . 107.91(19) ?
C4 N9 C1' . . 125.7(2) ?
C8 N9 C1' . . 125.5(2) ?
O4' C1' N9 . . 109.66(18) ?
O4' C1' C2' . . 104.34(19) ?
N9 C1' C2' . . 114.9(2) ?
O4' C1' H1' . . 109.2 ?
N9 C1' H1' . . 109.2 ?
C2' C1' H1' . . 109.2 ?
O2' C2' C3' . . 114.53(19) ?
O2' C2' C1' . . 112.9(2) ?
C3' C2' C1' . . 100.7(2) ?
O2' C2' H2' . . 109.5 ?
C3' C2' H2' . . 109.5 ?
C1' C2' H2' . . 109.5 ?
O3' C3' C2' . . 107.7(2) ?
O3' C3' C4' . . 111.8(2) ?
C2' C3' C4' . . 100.83(19) ?
O3' C3' H3' . . 112.0 ?
C2' C3' H3' . . 112.0 ?
C4' C3' H3' . . 112.0 ?
O4' C4' C5' . . 109.07(19) ?
O4' C4' C3' . . 105.84(19) ?
C5' C4' C3' . . 112.7(2) ?
O4' C4' H4' . . 109.7 ?
C5' C4' H4' . . 109.7 ?
C3' C4' H4' . . 109.7 ?
C4' C5' S1 . . 111.59(18) ?
C4' C5' H5'A . . 109.3 ?
S1 C5' H5'A . . 109.3 ?
C4' C5' H5'B . . 109.3 ?
S1 C5' H5'B . . 109.3 ?
H5'A C5' H5'B . . 108.0 ?
S1 C6' H6'A . . 109.5 ?
S1 C6' H6'B . . 109.5 ?
H6'A C6' H6'B . . 109.5 ?
S1 C6' H6'C . . 109.5 ?
H6'A C6' H6'C . . 109.5 ?
H6'B C6' H6'C . . 109.5 ?

loop_
_geom_bond_atom_site_label_1
_geom_bond_atom_site_label_2
_geom_bond_site_symmetry_2
_geom_bond_distance
_geom_bond_publ_flag
S1 C6' . 1.808(3) ?
S1 C5' . 1.816(3) ?
O1W H1A . 0.820(18) ?
O1W H1B . 0.805(18) ?
O2' C2' . 1.410(3) ?
O2' H2'O . 0.79(3) ?
O3' C3' . 1.422(3) ?
O3' H3'O . 0.84(3) ?
O4' C1' . 1.436(3) ?
O4' C4' . 1.456(3) ?
N1 C2 . 1.341(3) ?
N1 C6 . 1.357(3) ?
C2 N3 . 1.334(3) ?
C2 H2 . 0.9500 ?
N3 C4 . 1.357(3) ?
C4 N9 . 1.369(3) ?
C4 C5 . 1.391(3) ?
C5 C6 . 1.415(3) ?
C5 C7 . 1.436(3) ?
C6 N6 . 1.331(3) ?
N6 H6A . 0.90(3) ?
N6 H6B . 0.82(3) ?
C7 C8 . 1.355(3) ?
C7 H7 . 0.9500 ?
C8 N9 . 1.399(3) ?
C8 H8 . 0.9500 ?
N9 C1' . 1.446(3) ?
C1' C2' . 1.523(4) ?
C1' H1' . 1.0000 ?
C2' C3' . 1.514(3) ?
C2' H2' . 1.0000 ?
C3' C4' . 1.545(3) ?
C3' H3' . 1.0000 ?
C4' C5' . 1.529(3) ?
C4' H4' . 1.0000 ?
C5' H5'A . 0.9900 ?
C5' H5'B . 0.9900 ?
C6' H6'A . 0.9800 ?
C6' H6'B . 0.9800 ?
C6' H6'C . 0.9800 ?

loop_
_geom_hbond_atom_site_label_D
_geom_hbond_atom_site_label_H
_geom_hbond_atom_site_label_A
_geom_hbond_site_symmetry_A
_geom_hbond_distance_DH
_geom_hbond_distance_HA
_geom_hbond_distance_DA
_geom_hbond_angle_DHA
_geom_hbond_publ_flag
O2' H2'O N3 1_655 0.79(3) 1.99(3) 2.776(3) 173(3) yes
O1W H1A O3' . 0.82(3) 1.96(3) 2.748(3) 162(3) yes
O1W H1B O2' 1_455 0.80(3) 2.07(3) 2.848(3) 162(3) yes
O3' H3'O N1 2_564 0.84(3) 1.94(3) 2.766(3) 166(3) yes
N6 H6A O1W 2_565 0.90(3) 2.12(3) 2.998(3) 166(3) yes
N6 H6B O1W 3_646 0.82(3) 2.13(3) 2.928(3) 164(3) yes

loop_
_geom_torsion_atom_site_label_1
_geom_torsion_atom_site_label_2
_geom_torsion_atom_site_label_3
_geom_torsion_atom_site_label_4
_geom_torsion_site_symmetry_1
_geom_torsion_site_symmetry_2
_geom_torsion_site_symmetry_3
_geom_torsion_site_symmetry_4
_geom_torsion
_geom_torsion_publ_flag
C6 N1 C2 N3 . . . . -2.3(4) ?
N1 C2 N3 C4 . . . . 2.3(4) ?
C2 N3 C4 N9 . . . . 179.6(2) ?
C2 N3 C4 C5 . . . . 0.3(3) ?
N3 C4 C5 C6 . . . . -2.4(4) ?
N9 C4 C5 C6 . . . . 178.2(2) ?
N3 C4 C5 C7 . . . . 179.5(2) ?
N9 C4 C5 C7 . . . . 0.1(3) ?
C2 N1 C6 N6 . . . . 179.5(2) ?
C2 N1 C6 C5 . . . . -0.2(3) ?
C4 C5 C6 N6 . . . . -177.4(2) ?
C7 C5 C6 N6 . . . . 0.1(5) ?
C4 C5 C6 N1 . . . . 2.2(3) ?
C7 C5 C6 N1 . . . . 179.7(3) ?
C4 C5 C7 C8 . . . . -0.1(3) ?
C6 C5 C7 C8 . . . . -177.8(3) ?
C5 C7 C8 N9 . . . . 0.2(3) ?
N3 C4 N9 C8 . . . . -179.4(2) ?
C5 C4 N9 C8 . . . . 0.0(3) ?
N3 C4 N9 C1' . . . . 11.0(4) ?
C5 C4 N9 C1' . . . . -169.5(2) ?
C7 C8 N9 C4 . . . . -0.1(3) ?
C7 C8 N9 C1' . . . . 169.5(2) ?
C4' O4' C1' N9 . . . . -148.2(2) ?
C4' O4' C1' C2' . . . . -24.6(2) ?
C4 N9 C1' O4' . . . . -126.6(2) ?
C8 N9 C1' O4' . . . . 65.6(3) ?
C4 N9 C1' C2' . . . . 116.2(3) ?
C8 N9 C1' C2' . . . . -51.6(3) ?
O4' C1' C2' O2' . . . . 164.56(18) ?
N9 C1' C2' O2' . . . . -75.3(3) ?
O4' C1' C2' C3' . . . . 42.0(2) ?
N9 C1' C2' C3' . . . . 162.11(19) ?
O2' C2' C3' O3' . . . . -45.9(3) ?
C1' C2' C3' O3' . . . . 75.5(2) ?
O2' C2' C3' C4' . . . . -163.2(2) ?
C1' C2' C3' C4' . . . . -41.8(2) ?
C1' O4' C4' C5' . . . . 119.1(2) ?
C1' O4' C4' C3' . . . . -2.5(2) ?
O3' C3' C4' O4' . . . . -85.9(2) ?
C2' C3' C4' O4' . . . . 28.4(2) ?
O3' C3' C4' C5' . . . . 155.0(2) ?
C2' C3' C4' C5' . . . . -90.8(2) ?
O4' C4' C5' S1 . . . . 172.20(16) ?
C3' C4' C5' S1 . . . . -70.5(2) ?
C6' S1 C5' C4' . . . . -91.9(2) ?

loop_
_cod_related_entry_id
_cod_related_entry_database
_cod_related_entry_code
1 ChemSpider 30656129
